data_4066250
loop_
_publ_author_name
'Peitz, Stephan'
'Peulecke, Normen'
'Aluri, Bhaskar R.'
'M\"uller, Bernd H.'
'Spannenberg, Anke'
'Rosenthal, Uwe'
'Al-Hazmi, Mohammed H.'
'Mosa, Fuad M.'
'W\"ohl, Anina'
'M\"uller, Wolfgang'

_publ_section_title
;
 Metalation and Transmetalation Studies on Ph2PN(iPr)P(Ph)N(iPr)H for
 Selective Ethene Trimerization to 1-Hexene&#x22A5;
;
_journal_issue 21
_journal_name_full Organometallics
_journal_page_first 5263
_journal_paper_doi 10.1021/om100371f
_journal_volume 29
_journal_year 2010
_chemical_formula_sum 'C48 H58 Li2 N4 P4'
_chemical_formula_weight 828.74
_chemical_name_systematic
; 
 ? 
;
_space_group_IT_number 2
_symmetry_cell_setting triclinic
_symmetry_space_group_name_Hall '-P 1'
_symmetry_space_group_name_H-M 'P -1'
_atom_sites_solution_hydrogens geom
_atom_sites_solution_primary direct
_atom_sites_solution_secondary difmap
_audit_creation_method SHELXL-97
_cell_angle_alpha 68.249(3)
_cell_angle_beta 77.522(4)
_cell_angle_gamma 74.391(3)
_cell_formula_units_Z 1
_cell_length_a 8.3004(4)
_cell_length_b 10.9215(5)
_cell_length_c 13.8691(6)
_cell_measurement_reflns_used 25532
_cell_measurement_temperature 200(2)
_cell_measurement_theta_max 29.43
_cell_measurement_theta_min 2.05
_cell_volume 1115.14(9)
_computing_cell_refinement X-AREA
_computing_data_collection 'X-AREA (Stoe & Cie, 2005)'
_computing_data_reduction X-AREA
_computing_molecular_graphics 'XP in SHELXTL'
_computing_publication_material 'SHELXTL (Sheldrick, 2008)'
_computing_structure_refinement 'SHELXL-97 (Sheldrick, 2008)'
_computing_structure_solution 'SHELXS-97 (Sheldrick, 2008)'
_diffrn_ambient_temperature 200(2)
_diffrn_measured_fraction_theta_full 1.000
_diffrn_measured_fraction_theta_max 1.000
_diffrn_measurement_device_type 'STOE IPDS II'
_diffrn_measurement_method \w
_diffrn_radiation_monochromator graphite
_diffrn_radiation_source 'fine-focus sealed tube'
_diffrn_radiation_type MoK\a
_diffrn_radiation_wavelength 0.71073
_diffrn_reflns_av_R_equivalents 0.0343
_diffrn_reflns_av_sigmaI/netI 0.0303
_diffrn_reflns_limit_h_max 10
_diffrn_reflns_limit_h_min -10
_diffrn_reflns_limit_k_max 14
_diffrn_reflns_limit_k_min -14
_diffrn_reflns_limit_l_max 18
_diffrn_reflns_limit_l_min -18
_diffrn_reflns_number 18473
_diffrn_reflns_theta_full 27.50
_diffrn_reflns_theta_max 27.50
_diffrn_reflns_theta_min 2.05
_exptl_absorpt_coefficient_mu 0.207
_exptl_absorpt_correction_type none
_exptl_crystal_colour colourless
_exptl_crystal_density_diffrn 1.234
_exptl_crystal_density_method 'not measured'
_exptl_crystal_description prism
_exptl_crystal_F_000 440
_exptl_crystal_size_max 0.50
_exptl_crystal_size_mid 0.35
_exptl_crystal_size_min 0.28
_refine_diff_density_max 0.484
_refine_diff_density_min -0.234
_refine_diff_density_rms 0.040
_refine_ls_extinction_method none
_refine_ls_goodness_of_fit_ref 0.988
_refine_ls_hydrogen_treatment constr
_refine_ls_matrix_type full
_refine_ls_number_parameters 266
_refine_ls_number_reflns 5112
_refine_ls_number_restraints 0
_refine_ls_restrained_S_all 0.988
_refine_ls_R_factor_all 0.0417
_refine_ls_R_factor_gt 0.0311
_refine_ls_shift/su_max 0.000
_refine_ls_shift/su_mean 0.000
_refine_ls_structure_factor_coef Fsqd
_refine_ls_weighting_details 'calc w=1/[\s^2^(Fo^2^)+(0.0547P)^2^+0.0000P] where P=(Fo^2^+2Fc^2^)/3'
_refine_ls_weighting_scheme calc
_refine_ls_wR_factor_gt 0.0791
_refine_ls_wR_factor_ref 0.0817
_reflns_number_gt 4138
_reflns_number_total 5112
_reflns_threshold_expression >2sigma(I)
_cod_data_source_file om100371f_si_001.cif
_cod_data_source_block 3
_cod_original_sg_symbol_H-M P-1
_cod_database_code 4066250

loop_
_symmetry_equiv_pos_as_xyz
'x, y, z'
'-x, -y, -z'

loop_
_atom_site_label
_atom_site_type_symbol
_atom_site_fract_x
_atom_site_fract_y
_atom_site_fract_z
_atom_site_U_iso_or_equiv
_atom_site_adp_type
_atom_site_occupancy
_atom_site_symmetry_multiplicity
_atom_site_calc_flag
_atom_site_refinement_flags
C1 C 0.26548(16) 0.65356(12) 0.11727(9) 0.0262(3) Uani 1 1 d .
H1A H 0.1533 0.6423 0.1597 0.031 Uiso 1 1 calc R
C2 C 0.37021(18) 0.67818(15) 0.18317(12) 0.0355(3) Uani 1 1 d .
H2A H 0.3820 0.6017 0.2484 0.053 Uiso 1 1 calc R
H2B H 0.3139 0.7608 0.1994 0.053 Uiso 1 1 calc R
H2C H 0.4821 0.6879 0.1441 0.053 Uiso 1 1 calc R
C3 C 0.23459(19) 0.77416(14) 0.01890(11) 0.0342(3) Uani 1 1 d .
H3A H 0.3428 0.7895 -0.0235 0.051 Uiso 1 1 calc R
H3B H 0.1757 0.8541 0.0382 0.051 Uiso 1 1 calc R
H3C H 0.1653 0.7567 -0.0216 0.051 Uiso 1 1 calc R
C4 C 0.26719(15) 0.30621(13) 0.08205(9) 0.0254(2) Uani 1 1 d .
C5 C 0.19345(16) 0.37213(15) -0.01115(10) 0.0304(3) Uani 1 1 d .
H5A H 0.1516 0.4668 -0.0320 0.037 Uiso 1 1 calc R
C6 C 0.18078(18) 0.30160(17) -0.07310(11) 0.0382(3) Uani 1 1 d .
H6A H 0.1311 0.3483 -0.1359 0.046 Uiso 1 1 calc R
C7 C 0.2399(2) 0.16371(17) -0.04419(12) 0.0410(3) Uani 1 1 d .
H7A H 0.2307 0.1153 -0.0866 0.049 Uiso 1 1 calc R
C8 C 0.31277(19) 0.09691(15) 0.04728(12) 0.0372(3) Uani 1 1 d .
H8A H 0.3541 0.0022 0.0676 0.045 Uiso 1 1 calc R
C9 C 0.32573(17) 0.16719(14) 0.10926(10) 0.0300(3) Uani 1 1 d .
H9A H 0.3758 0.1195 0.1719 0.036 Uiso 1 1 calc R
C10 C 0.28636(16) 0.24209(13) 0.37297(9) 0.0277(3) Uani 1 1 d .
H10A H 0.3706 0.1746 0.4185 0.033 Uiso 1 1 calc R
C11 C 0.21726(19) 0.35770(16) 0.41664(11) 0.0367(3) Uani 1 1 d .
H11A H 0.3106 0.3953 0.4188 0.055 Uiso 1 1 calc R
H11B H 0.1586 0.3243 0.4875 0.055 Uiso 1 1 calc R
H11C H 0.1382 0.4279 0.3716 0.055 Uiso 1 1 calc R
C12 C 0.14766(18) 0.17187(15) 0.37828(11) 0.0359(3) Uani 1 1 d .
H12A H 0.0561 0.2380 0.3413 0.054 Uiso 1 1 calc R
H12B H 0.1039 0.1302 0.4517 0.054 Uiso 1 1 calc R
H12C H 0.1936 0.1022 0.3453 0.054 Uiso 1 1 calc R
C13 C 0.65156(15) 0.30119(13) 0.35133(9) 0.0259(3) Uani 1 1 d .
C14 C 0.68446(18) 0.42543(14) 0.33625(11) 0.0327(3) Uani 1 1 d .
H14A H 0.6752 0.4943 0.2700 0.039 Uiso 1 1 calc R
C15 C 0.7306(2) 0.45089(15) 0.41632(12) 0.0408(3) Uani 1 1 d .
H15A H 0.7519 0.5368 0.4049 0.049 Uiso 1 1 calc R
C16 C 0.7456(2) 0.35119(16) 0.51249(12) 0.0403(3) Uani 1 1 d .
H16A H 0.7757 0.3687 0.5677 0.048 Uiso 1 1 calc R
C17 C 0.71700(19) 0.22627(16) 0.52829(11) 0.0374(3) Uani 1 1 d .
H17A H 0.7288 0.1573 0.5943 0.045 Uiso 1 1 calc R
C18 C 0.67112(17) 0.20064(14) 0.44860(10) 0.0317(3) Uani 1 1 d .
H18A H 0.6527 0.1139 0.4601 0.038 Uiso 1 1 calc R
C19 C 0.69063(16) 0.09933(13) 0.26655(9) 0.0265(3) Uani 1 1 d .
C20 C 0.60859(18) -0.00776(14) 0.30772(10) 0.0322(3) Uani 1 1 d .
H20A H 0.4899 0.0087 0.3277 0.039 Uiso 1 1 calc R
C21 C 0.6981(2) -0.13907(15) 0.32016(12) 0.0402(3) Uani 1 1 d .
H21A H 0.6403 -0.2115 0.3480 0.048 Uiso 1 1 calc R
C22 C 0.8707(2) -0.16431(16) 0.29221(12) 0.0434(4) Uani 1 1 d .
H22A H 0.9318 -0.2539 0.3007 0.052 Uiso 1 1 calc R
C23 C 0.95408(19) -0.05858(17) 0.25185(12) 0.0430(4) Uani 1 1 d .
H23A H 1.0729 -0.0759 0.2329 0.052 Uiso 1 1 calc R
C24 C 0.86571(17) 0.07230(15) 0.23875(11) 0.0349(3) Uani 1 1 d .
H24A H 0.9243 0.1443 0.2107 0.042 Uiso 1 1 calc R
N1 N 0.34232(13) 0.52848(10) 0.09065(8) 0.0244(2) Uani 1 1 d .
N2 N 0.37738(13) 0.28961(11) 0.26464(7) 0.0236(2) Uani 1 1 d .
P1 P 0.24706(4) 0.40418(3) 0.16881(2) 0.02276(8) Uani 1 1 d .
P2 P 0.58833(4) 0.27745(3) 0.24142(2) 0.02327(8) Uani 1 1 d .
Li1 Li 0.5979(3) 0.4647(2) 0.06034(16) 0.0308(5) Uani 1 1 d .

loop_
_atom_site_aniso_label
_atom_site_aniso_U_11
_atom_site_aniso_U_22
_atom_site_aniso_U_33
_atom_site_aniso_U_23
_atom_site_aniso_U_13
_atom_site_aniso_U_12
C1 0.0275(6) 0.0229(6) 0.0276(6) -0.0113(5) -0.0015(5) -0.0019(5)
C2 0.0378(7) 0.0314(7) 0.0421(7) -0.0196(6) -0.0106(6) -0.0001(6)
C3 0.0405(7) 0.0247(7) 0.0342(7) -0.0087(5) -0.0047(6) -0.0033(6)
C4 0.0222(5) 0.0286(6) 0.0272(6) -0.0109(5) -0.0030(4) -0.0064(5)
C5 0.0250(6) 0.0350(7) 0.0315(6) -0.0101(5) -0.0054(5) -0.0065(5)
C6 0.0348(7) 0.0551(10) 0.0316(7) -0.0148(6) -0.0080(6) -0.0172(7)
C7 0.0446(8) 0.0530(10) 0.0399(8) -0.0249(7) -0.0017(6) -0.0232(7)
C8 0.0405(8) 0.0330(7) 0.0445(8) -0.0188(6) -0.0015(6) -0.0127(6)
C9 0.0329(7) 0.0285(7) 0.0311(6) -0.0108(5) -0.0061(5) -0.0077(5)
C10 0.0276(6) 0.0302(7) 0.0212(5) -0.0047(5) 0.0002(5) -0.0076(5)
C11 0.0398(7) 0.0437(8) 0.0277(6) -0.0160(6) 0.0007(5) -0.0085(6)
C12 0.0324(7) 0.0344(7) 0.0373(7) -0.0068(6) 0.0003(5) -0.0120(6)
C13 0.0231(6) 0.0276(6) 0.0270(6) -0.0084(5) -0.0055(4) -0.0048(5)
C14 0.0353(7) 0.0272(7) 0.0349(7) -0.0062(5) -0.0114(5) -0.0061(5)
C15 0.0500(9) 0.0295(7) 0.0500(9) -0.0161(6) -0.0163(7) -0.0078(6)
C16 0.0452(8) 0.0452(9) 0.0393(7) -0.0225(7) -0.0128(6) -0.0057(7)
C17 0.0441(8) 0.0407(8) 0.0280(6) -0.0085(6) -0.0096(6) -0.0099(6)
C18 0.0359(7) 0.0308(7) 0.0290(6) -0.0062(5) -0.0076(5) -0.0107(6)
C19 0.0283(6) 0.0276(6) 0.0223(5) -0.0081(5) -0.0070(4) -0.0012(5)
C20 0.0331(7) 0.0284(7) 0.0316(6) -0.0080(5) -0.0064(5) -0.0019(5)
C21 0.0495(9) 0.0270(7) 0.0391(7) -0.0077(6) -0.0082(6) -0.0026(6)
C22 0.0510(9) 0.0335(8) 0.0362(7) -0.0131(6) -0.0090(6) 0.0112(7)
C23 0.0324(7) 0.0486(9) 0.0395(8) -0.0161(7) -0.0060(6) 0.0081(7)
C24 0.0292(6) 0.0387(8) 0.0342(7) -0.0113(6) -0.0054(5) -0.0030(6)
N1 0.0280(5) 0.0201(5) 0.0236(5) -0.0083(4) -0.0008(4) -0.0030(4)
N2 0.0242(5) 0.0249(5) 0.0203(4) -0.0059(4) -0.0029(4) -0.0053(4)
P1 0.02268(15) 0.02259(16) 0.02215(15) -0.00786(12) -0.00283(11) -0.00282(12)
P2 0.02382(15) 0.02400(16) 0.02097(15) -0.00569(12) -0.00406(11) -0.00496(12)
Li1 0.0316(11) 0.0348(12) 0.0234(10) -0.0080(9) -0.0026(8) -0.0059(9)

loop_
_atom_type_symbol
_atom_type_description
_atom_type_scat_dispersion_real
_atom_type_scat_dispersion_imag
_atom_type_scat_source
C C 0.0033 0.0016 'International Tables Vol C Tables 4.2.6.8 and 6.1.1.4'
H H 0.0000 0.0000 'International Tables Vol C Tables 4.2.6.8 and 6.1.1.4'
Li Li -0.0003 0.0001 'International Tables Vol C Tables 4.2.6.8 and 6.1.1.4'
N N 0.0061 0.0033 'International Tables Vol C Tables 4.2.6.8 and 6.1.1.4'
P P 0.1023 0.0942 'International Tables Vol C Tables 4.2.6.8 and 6.1.1.4'

loop_
_geom_angle_atom_site_label_1
_geom_angle_atom_site_label_2
_geom_angle_atom_site_label_3
_geom_angle
_geom_angle_site_symmetry_1
_geom_angle_site_symmetry_3
N1 C1 C3 110.66(10) . .
N1 C1 C2 112.52(10) . .
C3 C1 C2 110.90(12) . .
C9 C4 C5 117.06(12) . .
C9 C4 P1 124.63(10) . .
C5 C4 P1 117.48(10) . .
C6 C5 C4 121.24(13) . .
C6 C5 Li1 124.48(10) . 2_665
C4 C5 Li1 85.61(9) . 2_665
C7 C6 C5 120.46(13) . .
C6 C7 C8 119.22(14) . .
C9 C8 C7 120.43(14) . .
C8 C9 C4 121.59(13) . .
N2 C10 C12 112.41(11) . .
N2 C10 C11 110.90(11) . .
C12 C10 C11 111.09(11) . .
C14 C13 C18 118.11(12) . .
C14 C13 P2 118.08(10) . .
C18 C13 P2 123.81(10) . .
C13 C14 C15 121.12(13) . .
C16 C15 C14 119.84(14) . .
C17 C16 C15 119.90(14) . .
C16 C17 C18 120.35(13) . .
C17 C18 C13 120.64(13) . .
C20 C19 C24 118.53(13) . .
C20 C19 P2 125.47(10) . .
C24 C19 P2 115.98(11) . .
C19 C20 C21 120.74(13) . .
C22 C21 C20 120.15(15) . .
C21 C22 C23 119.67(14) . .
C22 C23 C24 120.48(14) . .
C23 C24 C19 120.43(14) . .
C1 N1 P1 110.30(8) . .
C1 N1 Li1 120.79(10) . 2_665
P1 N1 Li1 114.68(9) . 2_665
C1 N1 Li1 122.58(11) . .
P1 N1 Li1 112.70(8) . .
Li1 N1 Li1 70.92(11) 2_665 .
C10 N2 P2 122.20(8) . .
C10 N2 P1 114.75(8) . .
P2 N2 P1 120.32(6) . .
N1 P1 N2 110.00(5) . .
N1 P1 C4 101.37(5) . .
N2 P1 C4 101.44(5) . .
N2 P1 Li1 79.08(5) . .
C4 P1 Li1 87.28(6) . .
N2 P1 Li1 120.85(5) . 2_665
C4 P1 Li1 65.50(6) . 2_665
N2 P2 C19 108.34(6) . .
N2 P2 C13 107.47(5) . .
C19 P2 C13 98.34(6) . .
N2 P2 Li1 97.38(6) . .
C19 P2 Li1 125.29(6) . .
C13 P2 Li1 119.02(7) . .
N1 Li1 N1 109.08(11) 2_665 .
N1 Li1 Li1 55.05(9) 2_665 2_665
N1 Li1 Li1 54.03(9) . 2_665
N1 Li1 P2 136.00(12) 2_665 .
N1 Li1 P2 88.66(8) . .
Li1 Li1 P2 126.56(15) 2_665 .
N1 Li1 C5 85.30(9) 2_665 2_665
N1 Li1 C5 121.88(11) . 2_665
Li1 Li1 C5 112.83(14) 2_665 2_665
P2 Li1 C5 119.66(9) . 2_665
N1 Li1 P1 116.13(10) 2_665 .
N1 Li1 P1 29.67(4) . .
Li1 Li1 P1 67.88(10) 2_665 .
P2 Li1 P1 63.15(5) . .
C5 Li1 P1 146.79(10) 2_665 .
N1 Li1 P1 29.06(4) 2_665 2_665
N1 Li1 P1 114.78(9) . 2_665
Li1 Li1 P1 67.35(9) 2_665 2_665
P2 Li1 P1 154.52(9) . 2_665
C5 Li1 P1 57.41(5) 2_665 2_665
P1 Li1 P1 135.23(8) . 2_665

loop_
_geom_bond_atom_site_label_1
_geom_bond_atom_site_label_2
_geom_bond_distance
_geom_bond_site_symmetry_2
C1 N1 1.4874(15) .
C1 C3 1.5164(17) .
C1 C2 1.5213(19) .
C4 C9 1.3934(19) .
C4 C5 1.4067(17) .
C4 P1 1.8417(13) .
C5 C6 1.384(2) .
C5 Li1 2.625(3) 2_665
C6 C7 1.382(2) .
C7 C8 1.384(2) .
C8 C9 1.383(2) .
C10 N2 1.4967(15) .
C10 C12 1.5216(19) .
C10 C11 1.522(2) .
C13 C14 1.3871(19) .
C13 C18 1.3975(17) .
C13 P2 1.8380(13) .
C14 C15 1.388(2) .
C15 C16 1.379(2) .
C16 C17 1.377(2) .
C17 C18 1.3833(19) .
C19 C20 1.3868(19) .
C19 C24 1.3997(18) .
C19 P2 1.8339(13) .
C20 C21 1.392(2) .
C21 C22 1.380(2) .
C22 C23 1.382(2) .
C23 C24 1.384(2) .
N1 P1 1.6612(11) .
N1 Li1 2.023(2) 2_665
N1 Li1 2.049(2) .
N2 P2 1.6882(10) .
N2 P1 1.7783(10) .
P1 Li1 3.096(2) .
P1 Li1 3.108(2) 2_665
P2 Li1 2.587(2) .
Li1 N1 2.023(2) 2_665
Li1 Li1 2.362(4) 2_665
Li1 C5 2.625(3) 2_665
Li1 P1 3.108(2) 2_665
